data_4304486
loop_
_publ_author_name
'Joe B. Gilroy'
'Brian O. Patrick'
'Robert McDonald'
'Robin G. Hicks'

_publ_section_title
;
Transition Metal Complexes of 3-Cyano- and 3-Nitroformazans
;
_journal_name_full 'Inorganic Chemistry'
_journal_page_first 1287
_journal_page_last 1294
_journal_paper_doi 10.1021/ic7019846
_journal_volume 47
_journal_year 2008
_chemical_formula_sum 'C37.5 H40.5 Cl2.5 N10 Ni2 O2'
_chemical_formula_weight 869.34
_chemical_name_systematic
;
 ?
;
_space_group_IT_number 12
_symmetry_cell_setting monoclinic
_symmetry_space_group_name_Hall '-C 2y'
_symmetry_space_group_name_H-M 'C 1 2/m 1'
_atom_sites_solution_hydrogens geom
_atom_sites_solution_primary direct
_atom_sites_solution_secondary difmap
_audit_creation_method SHELXL-97
_cell_angle_alpha 90.00
_cell_angle_beta 132.934(2)
_cell_angle_gamma 90.00
_cell_formula_units_Z 2
_cell_length_a 15.3752(8)
_cell_length_b 16.4725(8)
_cell_length_c 10.6976(5)
_cell_measurement_reflns_used 5996
_cell_measurement_temperature 173(2)
_cell_measurement_theta_max 27.61
_cell_measurement_theta_min 2.49
_cell_volume 1983.63(18)
_computing_structure_refinement 'SHELXL-97 (Sheldrick, 1997)'
_diffrn_ambient_temperature 173(2)
_diffrn_measured_fraction_theta_full 0.997
_diffrn_measured_fraction_theta_max 0.997
_diffrn_measurement_device_type 'Bruker X8 APEX II'
_diffrn_measurement_method 'area detector'
_diffrn_radiation_monochromator graphite
_diffrn_radiation_source 'fine-focus sealed tube'
_diffrn_radiation_type MoK\a
_diffrn_radiation_wavelength 0.71073
_diffrn_reflns_av_R_equivalents 0.0276
_diffrn_reflns_av_sigmaI/netI 0.0201
_diffrn_reflns_limit_h_max 20
_diffrn_reflns_limit_h_min -20
_diffrn_reflns_limit_k_max 21
_diffrn_reflns_limit_k_min -21
_diffrn_reflns_limit_l_max 14
_diffrn_reflns_limit_l_min -14
_diffrn_reflns_number 14704
_diffrn_reflns_theta_full 27.89
_diffrn_reflns_theta_max 27.89
_diffrn_reflns_theta_min 2.19
_exptl_absorpt_coefficient_mu 1.165
_exptl_absorpt_correction_T_max 0.840
_exptl_absorpt_correction_T_min 0.719
_exptl_absorpt_correction_type multi-scan
_exptl_crystal_colour green-brown
_exptl_crystal_density_diffrn 1.455
_exptl_crystal_density_method 'not measured'
_exptl_crystal_description prism
_exptl_crystal_F_000 900
_exptl_crystal_size_max 0.50
_exptl_crystal_size_mid 0.25
_exptl_crystal_size_min 0.15
_refine_diff_density_max 0.850
_refine_diff_density_min -0.533
_refine_diff_density_rms 0.068
_refine_ls_extinction_method none
_refine_ls_goodness_of_fit_ref 1.059
_refine_ls_hydrogen_treatment mixed
_refine_ls_matrix_type full
_refine_ls_number_parameters 144
_refine_ls_number_reflns 2444
_refine_ls_number_restraints 6
_refine_ls_restrained_S_all 1.074
_refine_ls_R_factor_all 0.0418
_refine_ls_R_factor_gt 0.0359
_refine_ls_shift/su_max 0.070
_refine_ls_shift/su_mean 0.014
_refine_ls_structure_factor_coef Fsqd
_refine_ls_weighting_details 'calc w=1/[\s^2^(Fo^2^)+(0.0486P)^2^+3.3119P] where P=(Fo^2^+2Fc^2^)/3'
_refine_ls_weighting_scheme calc
_refine_ls_wR_factor_gt 0.0968
_refine_ls_wR_factor_ref 0.1007
_reflns_number_gt 2153
_reflns_number_total 2444
_reflns_threshold_expression >2sigma(I)
_cod_data_source_file ic7019846-file003.cif
_cod_data_source_block rh013
_cod_original_cell_volume 1983.63(17)
_cod_original_sg_symbol_H-M 'C 2/m'
_cod_original_formula_sum 'C37.50 H40.50 Cl2.50 N10 Ni2 O2'
_cod_database_code 4304486

loop_
_symmetry_equiv_pos_as_xyz
'x, y, z'
'-x, y, -z'
'x+1/2, y+1/2, z'
'-x+1/2, y+1/2, -z'
'-x, -y, -z'
'x, -y, z'
'-x+1/2, -y+1/2, -z'
'x+1/2, -y+1/2, z'

loop_
_atom_site_label
_atom_site_type_symbol
_atom_site_fract_x
_atom_site_fract_y
_atom_site_fract_z
_atom_site_U_iso_or_equiv
_atom_site_adp_type
_atom_site_occupancy
_atom_site_symmetry_multiplicity
_atom_site_calc_flag
_atom_site_refinement_flags
_atom_site_disorder_assembly
_atom_site_disorder_group
C1 C -0.2051(2) 1.0000 -0.0663(3) 0.0228(5) Uani 1 2 d S . .
C2 C -0.2832(3) 1.0000 -0.2496(4) 0.0288(6) Uani 1 2 d S . .
C11 C -0.06768(17) 0.83605(11) 0.2250(2) 0.0225(4) Uani 1 1 d . . .
C12 C -0.13972(19) 0.78477(12) 0.2253(2) 0.0287(4) Uani 1 1 d . . .
C13 C -0.1006(2) 0.70489(13) 0.2785(3) 0.0381(5) Uani 1 1 d . . .
H13 H -0.1472 0.6681 0.2807 0.046 Uiso 1 1 calc R . .
C14 C 0.0037(2) 0.67819(13) 0.3280(3) 0.0434(6) Uani 1 1 d . . .
H14 H 0.0283 0.6235 0.3636 0.052 Uiso 1 1 calc R . .
C15 C 0.0727(2) 0.73043(14) 0.3259(3) 0.0391(5) Uani 1 1 d . . .
H15 H 0.1442 0.7111 0.3590 0.047 Uiso 1 1 calc R . .
C16 C 0.03932(19) 0.81136(13) 0.2760(3) 0.0299(4) Uani 1 1 d . . .
C17 C -0.2539(2) 0.81344(16) 0.1708(3) 0.0408(5) Uani 1 1 d . . .
H17A H -0.2364 0.8497 0.2581 0.061 Uiso 1 1 calc R . .
H17B H -0.2993 0.7666 0.1563 0.061 Uiso 1 1 calc R . .
H17C H -0.3005 0.8427 0.0623 0.061 Uiso 1 1 calc R . .
C18 C 0.1152(2) 0.86916(16) 0.2763(4) 0.0438(6) Uani 1 1 d . . .
H18A H 0.0702 0.8891 0.1601 0.066 Uiso 1 1 calc R . .
H18B H 0.1867 0.8410 0.3173 0.066 Uiso 1 1 calc R . .
H18C H 0.1381 0.9151 0.3517 0.066 Uiso 1 1 calc R . .
N1 N -0.17088(14) 0.92604(9) 0.00646(19) 0.0222(3) Uani 1 1 d . . .
N2 N -0.10480(14) 0.91994(9) 0.16897(19) 0.0215(3) Uani 1 1 d . . .
N3 N -0.3457(3) 1.0000 -0.3947(3) 0.0421(7) Uani 1 2 d S . .
Ni1 Ni -0.05593(3) 1.0000 0.32323(4) 0.02671(13) Uani 1 2 d S . .
O1 O 0.0000 1.0702(2) 0.5000 0.0165(6) Uiso 0.50 2 d SPD . .
O1B O 0.0392(4) 1.0726(3) 0.5178(6) 0.0165(6) Uiso 0.25 1 d PD . .
Cl1 Cl 0.6554(6) 0.0000 0.2665(8) 0.142(2) Uani 0.50 2 d SPD A 1
C19 C 0.4969(10) 0.0000 0.0935(14) 0.109(6) Uiso 0.50 2 d SPD A 1
H19A H 0.4637 0.0486 0.1028 0.130 Uiso 0.25 1 calc PR A 1
H19B H 0.4637 -0.0486 0.1028 0.130 Uiso 0.25 1 calc PR A 1
Cl2 Cl 0.4520(15) 0.0000 -0.1129(19) 0.297(7) Uani 0.50 2 d SPD . 1
Cl3 Cl 0.415(3) 0.0000 0.023(6) 0.41(2) Uiso 0.25 2 d SPD . 2
C20 C 0.5000 0.0619(17) 0.0000 0.41(2) Uiso 0.13 2 d SPD . 2
H20A H 0.5545 0.0973 0.1015 0.497 Uiso 0.06 1 calc PR . 2
H20B H 0.4455 0.0973 -0.1015 0.497 Uiso 0.06 1 calc PR . 2
H1 H 0.0000 1.128(3) 0.5000 0.083(16) Uiso 1 2 d SD . .

loop_
_atom_site_aniso_label
_atom_site_aniso_U_11
_atom_site_aniso_U_22
_atom_site_aniso_U_33
_atom_site_aniso_U_23
_atom_site_aniso_U_13
_atom_site_aniso_U_12
C1 0.0281(12) 0.0171(12) 0.0183(12) 0.000 0.0138(11) 0.000
C2 0.0356(14) 0.0168(12) 0.0243(14) 0.000 0.0167(12) 0.000
C11 0.0332(9) 0.0133(8) 0.0187(8) -0.0007(6) 0.0167(8) -0.0009(7)
C12 0.0392(10) 0.0233(10) 0.0202(8) -0.0037(7) 0.0188(8) -0.0079(8)
C13 0.0576(14) 0.0215(10) 0.0278(10) -0.0022(8) 0.0262(10) -0.0114(10)
C14 0.0668(16) 0.0171(10) 0.0318(11) 0.0035(8) 0.0278(12) 0.0052(10)
C15 0.0485(13) 0.0271(11) 0.0333(11) 0.0053(9) 0.0244(10) 0.0141(10)
C16 0.0368(10) 0.0248(10) 0.0259(9) 0.0024(8) 0.0204(9) 0.0041(8)
C17 0.0435(12) 0.0447(14) 0.0402(12) -0.0021(10) 0.0309(11) -0.0099(11)
C18 0.0391(12) 0.0422(14) 0.0548(15) 0.0104(11) 0.0338(12) 0.0069(10)
N1 0.0271(8) 0.0181(7) 0.0196(7) -0.0008(6) 0.0153(6) -0.0015(6)
N2 0.0289(8) 0.0153(7) 0.0196(7) 0.0003(6) 0.0163(6) -0.0005(6)
N3 0.0551(17) 0.0263(13) 0.0230(13) 0.000 0.0180(13) 0.000
Ni1 0.0446(2) 0.01358(19) 0.01810(19) 0.000 0.01980(17) 0.000
Cl1 0.236(6) 0.081(2) 0.173(5) 0.000 0.165(5) 0.000
Cl2 0.296(17) 0.371(16) 0.266(13) 0.000 0.208(14) 0.000

loop_
_atom_type_symbol
_atom_type_description
_atom_type_scat_dispersion_real
_atom_type_scat_dispersion_imag
_atom_type_scat_source
C C 0.0033 0.0016 'International Tables Vol C Tables 4.2.6.8 and 6.1.1.4'
H H 0.0000 0.0000 'International Tables Vol C Tables 4.2.6.8 and 6.1.1.4'
N N 0.0061 0.0033 'International Tables Vol C Tables 4.2.6.8 and 6.1.1.4'
Ni Ni 0.3393 1.1124 'International Tables Vol C Tables 4.2.6.8 and 6.1.1.4'
O O 0.0106 0.0060 'International Tables Vol C Tables 4.2.6.8 and 6.1.1.4'
Cl Cl 0.1484 0.1585 'International Tables Vol C Tables 4.2.6.8 and 6.1.1.4'

loop_
_geom_angle_atom_site_label_1
_geom_angle_atom_site_label_2
_geom_angle_atom_site_label_3
_geom_angle
_geom_angle_site_symmetry_1
_geom_angle_site_symmetry_3
_geom_angle_publ_flag
N1 C1 N1 129.9(2) 6_575 . ?
N1 C1 C2 114.96(12) 6_575 . ?
N1 C1 C2 114.96(12) . . ?
N3 C2 C1 179.5(4) . . ?
C12 C11 C16 123.31(18) . . ?
C12 C11 N2 119.05(17) . . ?
C16 C11 N2 117.64(17) . . ?
C11 C12 C13 116.7(2) . . ?
C11 C12 C17 121.96(19) . . ?
C13 C12 C17 121.3(2) . . ?
C14 C13 C12 121.6(2) . . ?
C14 C13 H13 119.2 . . ?
C12 C13 H13 119.2 . . ?
C13 C14 C15 120.2(2) . . ?
C13 C14 H14 119.9 . . ?
C15 C14 H14 119.9 . . ?
C14 C15 C16 121.0(2) . . ?
C14 C15 H15 119.5 . . ?
C16 C15 H15 119.5 . . ?
C11 C16 C15 117.1(2) . . ?
C11 C16 C18 121.50(18) . . ?
C15 C16 C18 121.4(2) . . ?
C12 C17 H17A 109.5 . . ?
C12 C17 H17B 109.5 . . ?
H17A C17 H17B 109.5 . . ?
C12 C17 H17C 109.5 . . ?
H17A C17 H17C 109.5 . . ?
H17B C17 H17C 109.5 . . ?
C16 C18 H18A 109.5 . . ?
C16 C18 H18B 109.5 . . ?
H18A C18 H18B 109.5 . . ?
C16 C18 H18C 109.5 . . ?
H18A C18 H18C 109.5 . . ?
H18B C18 H18C 109.5 . . ?
N2 N1 C1 119.32(17) . . ?
N1 N2 C11 110.89(14) . . ?
N1 N2 Ni1 128.60(13) . . ?
C11 N2 Ni1 120.50(11) . . ?
N2 Ni1 N2 92.42(10) . 6_575 ?
N2 Ni1 O1 172.39(10) . . ?
N2 Ni1 O1 95.20(10) 6_575 . ?
N2 Ni1 O1 95.20(10) . 5_576 ?
N2 Ni1 O1 172.39(10) 6_575 5_576 ?
O1 Ni1 O1 77.19(18) . 5_576 ?
N2 Ni1 O1B 163.94(15) . . ?
N2 Ni1 O1B 94.02(15) 6_575 . ?
O1 Ni1 O1B 14.76(14) . . ?
O1 Ni1 O1B 78.63(14) 5_576 . ?
N2 Ni1 O1B 94.02(15) . 6_575 ?
N2 Ni1 O1B 163.94(15) 6_575 6_575 ?
O1 Ni1 O1B 78.63(14) . 6_575 ?
O1 Ni1 O1B 14.76(14) 5_576 6_575 ?
O1B Ni1 O1B 76.2(3) . 6_575 ?
N2 Ni1 O1B 163.85(15) . 2_556 ?
N2 Ni1 O1B 94.23(15) 6_575 2_556 ?
O1 Ni1 O1B 14.67(14) . 2_556 ?
O1 Ni1 O1B 78.40(14) 5_576 2_556 ?
O1B Ni1 O1B 29.4(3) . 2_556 ?
O1B Ni1 O1B 83.5(2) 6_575 2_556 ?
N2 Ni1 O1B 94.23(15) . 5_576 ?
N2 Ni1 O1B 163.85(15) 6_575 5_576 ?
O1 Ni1 O1B 78.40(14) . 5_576 ?
O1 Ni1 O1B 14.67(14) 5_576 5_576 ?
O1B Ni1 O1B 83.5(2) . 5_576 ?
O1B Ni1 O1B 29.4(3) 6_575 5_576 ?
O1B Ni1 O1B 75.8(3) 2_556 5_576 ?
N2 Ni1 Ni1 133.79(5) . 5_576 ?
N2 Ni1 Ni1 133.79(5) 6_575 5_576 ?
O1 Ni1 Ni1 38.59(9) . 5_576 ?
O1 Ni1 Ni1 38.59(9) 5_576 5_576 ?
O1B Ni1 Ni1 41.86(14) . 5_576 ?
O1B Ni1 Ni1 41.86(14) 6_575 5_576 ?
O1B Ni1 Ni1 41.62(14) 2_556 5_576 ?
O1B Ni1 Ni1 41.62(14) 5_576 5_576 ?
O1B O1 Ni1 93.4(7) 2_556 . ?
O1B O1 Ni1 92.3(7) 2_556 5_576 ?
Ni1 O1 Ni1 102.81(18) . 5_576 ?
O1B O1 H1 85.5(8) 2_556 . ?
Ni1 O1 H1 128.59(9) . . ?
Ni1 O1 H1 128.59(9) 5_576 . ?
O1B O1B Ni1 75.8(4) 2_556 . ?
O1B O1B Ni1 74.8(4) 2_556 5_576 ?
Ni1 O1B Ni1 96.5(2) . 5_576 ?
O1B O1B H1 61.8(14) 2_556 . ?
Ni1 O1B H1 115.3(8) . . ?
Ni1 O1B H1 114.7(9) 5_576 . ?
Cl1 C19 Cl2 112.3(13) . . ?
Cl1 C19 H19A 109.1 . . ?
Cl2 C19 H19A 109.2 . . ?
Cl1 C19 H19B 109.1 . . ?
Cl2 C19 H19B 109.2 . . ?
H19A C19 H19B 107.8 . . ?
C19 Cl2 C19 103(3) 5_655 . ?
C20 Cl3 C20 68.6(17) . 5_655 ?
Cl3 C20 Cl3 111.4(17) . 5_655 ?
Cl3 C20 H20A 109.5 . . ?
Cl3 C20 H20A 109.2 5_655 . ?
Cl3 C20 H20B 109.2 . . ?
Cl3 C20 H20B 109.5 5_655 . ?
H20A C20 H20B 107.9 . . ?

loop_
_geom_bond_atom_site_label_1
_geom_bond_atom_site_label_2
_geom_bond_distance
_geom_bond_site_symmetry_2
_geom_bond_publ_flag
C1 N1 1.3449(19) 6_575 ?
C1 N1 1.3449(19) . ?
C1 C2 1.442(4) . ?
C2 N3 1.141(4) . ?
C11 C12 1.395(3) . ?
C11 C16 1.395(3) . ?
C11 N2 1.459(2) . ?
C12 C13 1.397(3) . ?
C12 C17 1.500(3) . ?
C13 C14 1.374(4) . ?
C13 H13 0.9500 . ?
C14 C15 1.378(4) . ?
C14 H14 0.9500 . ?
C15 C16 1.397(3) . ?
C15 H15 0.9500 . ?
C16 C18 1.504(3) . ?
C17 H17A 0.9800 . ?
C17 H17B 0.9800 . ?
C17 H17C 0.9800 . ?
C18 H18A 0.9800 . ?
C18 H18B 0.9800 . ?
C18 H18C 0.9800 . ?
N1 N2 1.288(2) . ?
N2 Ni1 1.8270(15) . ?
Ni1 N2 1.8270(15) 6_575 ?
Ni1 O1 1.854(2) . ?
Ni1 O1 1.854(2) 5_576 ?
Ni1 O1B 1.938(5) . ?
Ni1 O1B 1.938(5) 6_575 ?
Ni1 O1B 1.947(5) 2_556 ?
Ni1 O1B 1.947(5) 5_576 ?
Ni1 Ni1 2.8984(7) 5_576 ?
O1 O1B 0.494(5) 2_556 ?
O1 Ni1 1.854(2) 5_576 ?
O1 H1 0.96(5) . ?
O1B O1B 0.985(10) 2_556 ?
O1B Ni1 1.947(5) 5_576 ?
O1B H1 1.04(5) . ?
Cl1 C19 1.795(9) . ?
C19 Cl2 1.810(12) . ?
C19 H19A 0.9900 . ?
C19 H19B 0.9900 . ?
Cl2 C19 0.663(19) 5_655 ?
Cl3 C20 1.811(13) . ?
Cl3 C20 1.811(13) 5_655 ?
C20 Cl3 1.811(13) 5_655 ?
C20 H20A 0.9900 . ?
C20 H20B 0.9900 . ?

loop_
_geom_torsion_atom_site_label_1
_geom_torsion_atom_site_label_2
_geom_torsion_atom_site_label_3
_geom_torsion_atom_site_label_4
_geom_torsion
_geom_torsion_site_symmetry_1
_geom_torsion_site_symmetry_2
_geom_torsion_site_symmetry_3
_geom_torsion_site_symmetry_4
_geom_torsion_publ_flag
N1 C1 C2 N3 -92.3(2) 6_575 . . . ?
N1 C1 C2 N3 92.3(2) . . . . ?
C16 C11 C12 C13 -0.6(3) . . . . ?
N2 C11 C12 C13 179.42(17) . . . . ?
C16 C11 C12 C17 179.57(19) . . . . ?
N2 C11 C12 C17 -0.4(3) . . . . ?
C11 C12 C13 C14 -0.1(3) . . . . ?
C17 C12 C13 C14 179.7(2) . . . . ?
C12 C13 C14 C15 0.0(3) . . . . ?
C13 C14 C15 C16 0.8(3) . . . . ?
C12 C11 C16 C15 1.3(3) . . . . ?
N2 C11 C16 C15 -178.68(18) . . . . ?
C12 C11 C16 C18 -179.0(2) . . . . ?
N2 C11 C16 C18 1.0(3) . . . . ?
C14 C15 C16 C11 -1.4(3) . . . . ?
C14 C15 C16 C18 178.9(2) . . . . ?
N1 C1 N1 N2 8.1(4) 6_575 . . . ?
C2 C1 N1 N2 -177.3(2) . . . . ?
C1 N1 N2 C11 -174.21(19) . . . . ?
C1 N1 N2 Ni1 5.1(3) . . . . ?
C12 C11 N2 N1 -88.6(2) . . . . ?
C16 C11 N2 N1 91.5(2) . . . . ?
C12 C11 N2 Ni1 92.08(18) . . . . ?
C16 C11 N2 Ni1 -87.88(19) . . . . ?
N1 N2 Ni1 N2 -12.3(2) . . . 6_575 ?
C11 N2 Ni1 N2 166.91(10) . . . 6_575 ?
N1 N2 Ni1 O1 167.4(3) . . . . ?
C11 N2 Ni1 O1 -13.4(5) . . . . ?
N1 N2 Ni1 O1 167.67(15) . . . 5_576 ?
C11 N2 Ni1 O1 -13.12(14) . . . 5_576 ?
N1 N2 Ni1 O1B -125.9(5) . . . . ?
C11 N2 Ni1 O1B 53.3(6) . . . . ?
N1 N2 Ni1 O1B -177.6(2) . . . 6_575 ?
C11 N2 Ni1 O1B 1.6(2) . . . 6_575 ?
N1 N2 Ni1 O1B 102.0(6) . . . 2_556 ?
C11 N2 Ni1 O1B -78.8(6) . . . 2_556 ?
N1 N2 Ni1 O1B 153.0(2) . . . 5_576 ?
C11 N2 Ni1 O1B -27.8(2) . . . 5_576 ?
N1 N2 Ni1 Ni1 167.64(12) . . . 5_576 ?
C11 N2 Ni1 Ni1 -13.15(18) . . . 5_576 ?
N2 Ni1 O1 O1B -92.9(9) . . . 2_556 ?
N2 Ni1 O1 O1B 86.9(7) 6_575 . . 2_556 ?
O1 Ni1 O1 O1B -93.1(7) 5_576 . . 2_556 ?
O1B Ni1 O1 O1B 172.9(13) . . . 2_556 ?
O1B Ni1 O1 O1B -108.1(7) 6_575 . . 2_556 ?
O1B Ni1 O1 O1B -78.1(7) 5_576 . . 2_556 ?
Ni1 Ni1 O1 O1B -93.1(7) 5_576 . . 2_556 ?
N2 Ni1 O1 Ni1 0.2(4) . . . 5_576 ?
N2 Ni1 O1 Ni1 179.97(5) 6_575 . . 5_576 ?
O1 Ni1 O1 Ni1 0.0 5_576 . . 5_576 ?
O1B Ni1 O1 Ni1 -94.0(7) . . . 5_576 ?
O1B Ni1 O1 Ni1 -15.02(14) 6_575 . . 5_576 ?
O1B Ni1 O1 Ni1 93.1(7) 2_556 . . 5_576 ?
O1B Ni1 O1 Ni1 14.96(14) 5_576 . . 5_576 ?
N2 Ni1 O1B O1B -155.1(4) . . . 2_556 ?
N2 Ni1 O1B O1B 91.5(3) 6_575 . . 2_556 ?
O1 Ni1 O1B O1B -3.7(7) . . . 2_556 ?
O1 Ni1 O1B O1B -86.5(3) 5_576 . . 2_556 ?
O1B Ni1 O1B O1B -101.4(3) 6_575 . . 2_556 ?
O1B Ni1 O1B O1B -72.5(4) 5_576 . . 2_556 ?
Ni1 Ni1 O1B O1B -72.5(4) 5_576 . . 2_556 ?
N2 Ni1 O1B Ni1 -82.6(6) . . . 5_576 ?
N2 Ni1 O1B Ni1 163.97(15) 6_575 . . 5_576 ?
O1 Ni1 O1B Ni1 68.8(7) . . . 5_576 ?
O1 Ni1 O1B Ni1 -14.02(13) 5_576 . . 5_576 ?
O1B Ni1 O1B Ni1 -28.9(3) 6_575 . . 5_576 ?
O1B Ni1 O1B Ni1 72.5(4) 2_556 . . 5_576 ?
O1B Ni1 O1B Ni1 0.0 5_576 . . 5_576 ?
Cl1 C19 Cl2 C19 0.000(2) . . . 5_655 ?
C20 Cl3 C20 Cl3 0.0 5_655 . . 5_655 ?
